data_7159870
loop_
_publ_author_name
'Shaikh, Aijaz'
'Sahoo, Satyajit'
'Marder, Seth R.'
'Barlow, Stephen'
'Mohapatra, Swagat K.'

_publ_section_title
;
 Reductive dimerization of benzothiazolium salts.
;
_journal_issue 10
_journal_name_full 'Organic &amp; biomolecular chemistry'
_journal_page_first 2115
_journal_page_last 2123
_journal_paper_doi 10.1039/d3ob01871g
_journal_volume 22
_journal_year 2024
_chemical_formula_moiety 'C28 H24 N2 S2'
_chemical_formula_sum 'C28 H24 N2 S2'
_chemical_formula_weight 452.61
_space_group_crystal_system orthorhombic
_space_group_IT_number 61
_space_group_name_Hall '-P 2ac 2ab'
_space_group_name_H-M_alt 'P b c a'
_atom_sites_solution_hydrogens geom
_audit_creation_method SHELXL-2019/1
_audit_update_record
;
2023-09-08 deposited with the CCDC.	2024-01-24 downloaded from the CCDC.
;
_cell_angle_alpha 90
_cell_angle_beta 90
_cell_angle_gamma 90
_cell_formula_units_Z 8
_cell_length_a 11.2732(7)
_cell_length_b 15.3186(11)
_cell_length_c 26.6578(18)
_cell_measurement_reflns_used 9921
_cell_measurement_temperature 273(2)
_cell_measurement_theta_max 26.47
_cell_measurement_theta_min 2.37
_cell_volume 4603.5(5)
_computing_cell_refinement 'Bruker SAINT'
_computing_data_collection 'Bruker APEX2'
_computing_data_reduction 'Bruker SAINT'
_computing_molecular_graphics 'Bruker SHELXTL'
_computing_publication_material 'Bruker SHELXTL'
_computing_structure_refinement 'SHELXL-2019/1 (Sheldrick, 2019)'
_computing_structure_solution 'SHELXS-97 (Sheldrick 2008)'
_diffrn_ambient_temperature 273(2)
_diffrn_measured_fraction_theta_full 0.999
_diffrn_measured_fraction_theta_max 0.999
_diffrn_measurement_device_type 'Bruker APEX-II CCD'
_diffrn_measurement_method '\f and \w scans'
_diffrn_radiation_type MoK\a
_diffrn_radiation_wavelength 0.71073
_diffrn_reflns_av_R_equivalents 0.0727
_diffrn_reflns_av_unetI/netI 0.0321
_diffrn_reflns_Laue_measured_fraction_full 0.999
_diffrn_reflns_Laue_measured_fraction_max 0.999
_diffrn_reflns_limit_h_max 14
_diffrn_reflns_limit_h_min -13
_diffrn_reflns_limit_k_max 18
_diffrn_reflns_limit_k_min -19
_diffrn_reflns_limit_l_max 33
_diffrn_reflns_limit_l_min -32
_diffrn_reflns_number 52197
_diffrn_reflns_point_group_measured_fraction_full 0.999
_diffrn_reflns_point_group_measured_fraction_max 0.999
_diffrn_reflns_theta_full 25.242
_diffrn_reflns_theta_max 26.374
_diffrn_reflns_theta_min 2.370
_exptl_absorpt_coefficient_mu 0.250
_exptl_absorpt_correction_T_max 0.951
_exptl_absorpt_correction_T_min 0.937
_exptl_absorpt_correction_type multi-scan
_exptl_absorpt_process_details
;
Krause, L., Herbst-Irmer, R., Sheldrick G.M. & Stalke D.,
 J. Appl. Cryst. 48 (2015) 3-10
;
_exptl_crystal_colour Colourless
_exptl_crystal_density_diffrn 1.306
_exptl_crystal_description Block
_exptl_crystal_F_000 1904
_exptl_crystal_size_max 0.26
_exptl_crystal_size_mid 0.23
_exptl_crystal_size_min 0.20
_refine_diff_density_max 0.235
_refine_diff_density_min -0.351
_refine_diff_density_rms 0.051
_refine_ls_extinction_method none
_refine_ls_goodness_of_fit_ref 1.133
_refine_ls_hydrogen_treatment constr
_refine_ls_matrix_type full
_refine_ls_number_parameters 291
_refine_ls_number_reflns 4699
_refine_ls_number_restraints 0
_refine_ls_restrained_S_all 1.133
_refine_ls_R_factor_all 0.0841
_refine_ls_R_factor_gt 0.0456
_refine_ls_shift/su_max 0.001
_refine_ls_shift/su_mean 0.000
_refine_ls_structure_factor_coef Fsqd
_refine_ls_weighting_details 'w=1/[\s^2^(Fo^2^)+(0.1000P)^2^+0.2863P] where P=(Fo^2^+2Fc^2^)/3'
_refine_ls_weighting_scheme calc
_refine_ls_wR_factor_gt 0.1291
_refine_ls_wR_factor_ref 0.1749
_reflns_Friedel_coverage 0.000
_reflns_number_gt 3188
_reflns_number_total 4701
_reflns_threshold_expression 'I > 2\s(I)'
_cod_data_source_file d3ob01871g2.cif
_cod_data_source_block Ph_MBT2
_cod_database_code 7159870
_shelx_shelxl_version_number 2019/1
_shelx_space_group_comment
;
The symmetry employed for this shelxl refinement is uniquely defined
by the following loop, which should always be used as a source of
symmetry information in preference to the above space-group names.
They are only intended as comments.
;

loop_
_space_group_symop_operation_xyz
'x, y, z'
'-x+1/2, -y, z+1/2'
'-x, y+1/2, -z+1/2'
'x+1/2, -y+1/2, -z'
'-x, -y, -z'
'x-1/2, y, -z-1/2'
'x, -y-1/2, z-1/2'
'-x-1/2, y-1/2, z'

loop_
_atom_site_label
_atom_site_type_symbol
_atom_site_fract_x
_atom_site_fract_y
_atom_site_fract_z
_atom_site_U_iso_or_equiv
_atom_site_adp_type
_atom_site_occupancy
_atom_site_site_symmetry_order
_atom_site_calc_flag
_atom_site_refinement_flags_posn
_atom_site_refinement_flags_adp
_atom_site_refinement_flags_occupancy
_atom_site_disorder_assembly
_atom_site_disorder_group
S2 S 0.25865(5) 0.31788(4) 0.35050(2) 0.0455(2) Uani 1 1 d . . . . .
S1 S 0.28619(7) 0.57534(4) 0.42956(2) 0.0500(2) Uani 1 1 d . . . . .
N2 N 0.42047(16) 0.39924(13) 0.40361(7) 0.0407(5) Uani 1 1 d . . . . .
N1 N 0.31256(18) 0.51937(14) 0.33700(7) 0.0453(5) Uani 1 1 d . . . . .
C22 C 0.2379(2) 0.36772(16) 0.45051(9) 0.0408(5) Uani 1 1 d . . . . .
C20 C 0.4776(2) 0.36928(16) 0.36116(8) 0.0402(6) Uani 1 1 d . . . . .
C21 C 0.2901(2) 0.39996(15) 0.40084(8) 0.0386(5) Uani 1 1 d . . . . .
C8 C 0.1109(2) 0.49923(16) 0.37065(9) 0.0434(6) Uani 1 1 d . . . . .
C7 C 0.2442(2) 0.49201(16) 0.38127(9) 0.0404(5) Uani 1 1 d . . . . .
C15 C 0.4036(2) 0.32508(16) 0.32745(9) 0.0435(6) Uani 1 1 d . . . . .
C6 C 0.4075(2) 0.57459(16) 0.34637(9) 0.0456(6) Uani 1 1 d . . . . .
C27 C 0.2768(2) 0.28812(17) 0.46863(9) 0.0483(6) Uani 1 1 d . . . . .
H27 H 0.332823 0.256541 0.450552 0.058 Uiso 1 1 calc R U . . .
C28 C 0.4878(2) 0.42513(18) 0.44764(9) 0.0500(6) Uani 1 1 d . . . . .
H28A H 0.543493 0.380023 0.456024 0.075 Uiso 1 1 calc R U . . .
H28B H 0.434618 0.434153 0.475283 0.075 Uiso 1 1 calc R U . . .
H28C H 0.529753 0.478306 0.440699 0.075 Uiso 1 1 calc R U . . .
C9 C 0.0311(2) 0.43068(18) 0.37484(10) 0.0520(7) Uani 1 1 d . . . . .
H9 H 0.057673 0.376161 0.385316 0.062 Uiso 1 1 calc R U . . .
C19 C 0.5979(2) 0.37752(18) 0.35027(10) 0.0506(7) Uani 1 1 d . . . . .
H19 H 0.649028 0.404957 0.372645 0.061 Uiso 1 1 calc R U . . .
C23 C 0.1545(2) 0.41314(18) 0.47888(10) 0.0524(7) Uani 1 1 d . . . . .
H23 H 0.126850 0.466888 0.467628 0.063 Uiso 1 1 calc R U . . .
C1 C 0.4080(2) 0.61070(16) 0.39403(10) 0.0495(6) Uani 1 1 d . . . . .
C13 C 0.0684(2) 0.57971(18) 0.35442(10) 0.0512(7) Uani 1 1 d . . . . .
H13 H 0.120498 0.626360 0.350924 0.061 Uiso 1 1 calc R U . . .
C16 C 0.4468(3) 0.2926(2) 0.28291(10) 0.0575(7) Uani 1 1 d . . . . .
H16 H 0.396395 0.264569 0.260445 0.069 Uiso 1 1 calc R U . . .
C5 C 0.4967(2) 0.5953(2) 0.31230(11) 0.0596(8) Uani 1 1 d . . . . .
H5 H 0.497000 0.571615 0.280170 0.071 Uiso 1 1 calc R U . . .
C26 C 0.2334(3) 0.2546(2) 0.51349(10) 0.0584(7) Uani 1 1 d . . . . .
H26 H 0.260819 0.201071 0.525115 0.070 Uiso 1 1 calc R U . . .
C14 C 0.2741(3) 0.5034(2) 0.28563(9) 0.0575(7) Uani 1 1 d . . . . .
H14A H 0.260725 0.558087 0.269022 0.086 Uiso 1 1 calc R U . . .
H14B H 0.201921 0.470146 0.285938 0.086 Uiso 1 1 calc R U . . .
H14C H 0.334413 0.471314 0.268088 0.086 Uiso 1 1 calc R U . . .
C12 C -0.0508(3) 0.5912(2) 0.34341(11) 0.0604(8) Uani 1 1 d . . . . .
H12 H -0.078129 0.645505 0.332934 0.072 Uiso 1 1 calc R U . . .
C25 C 0.1502(3) 0.2999(2) 0.54086(11) 0.0642(8) Uani 1 1 d . . . . .
H25 H 0.120261 0.277083 0.570593 0.077 Uiso 1 1 calc R U . . .
C17 C 0.5663(3) 0.3021(2) 0.27198(11) 0.0669(8) Uani 1 1 d . . . . .
H17 H 0.596687 0.280117 0.242093 0.080 Uiso 1 1 calc R U . . .
C18 C 0.6399(3) 0.3438(2) 0.30519(11) 0.0646(8) Uani 1 1 d . . . . .
H18 H 0.719855 0.349761 0.297378 0.078 Uiso 1 1 calc R U . . .
C10 C -0.0879(3) 0.4427(2) 0.36355(12) 0.0636(8) Uani 1 1 d . . . . .
H10 H -0.140421 0.396138 0.366610 0.076 Uiso 1 1 calc R U . . .
C2 C 0.4960(3) 0.66787(18) 0.40883(13) 0.0650(8) Uani 1 1 d . . . . .
H2 H 0.495417 0.692155 0.440807 0.078 Uiso 1 1 calc R U . . .
C4 C 0.5859(3) 0.6527(2) 0.32784(14) 0.0725(10) Uani 1 1 d . . . . .
H4 H 0.646811 0.667054 0.305771 0.087 Uiso 1 1 calc R U . . .
C11 C -0.1290(3) 0.5225(2) 0.34791(11) 0.0648(8) Uani 1 1 d . . . . .
H11 H -0.208906 0.530138 0.340425 0.078 Uiso 1 1 calc R U . . .
C24 C 0.1122(3) 0.3794(2) 0.52348(10) 0.0654(8) Uani 1 1 d . . . . .
H24 H 0.057192 0.411090 0.542021 0.079 Uiso 1 1 calc R U . . .
C3 C 0.5852(3) 0.6883(2) 0.37498(14) 0.0749(10) Uani 1 1 d . . . . .
H3 H 0.645182 0.726557 0.384403 0.090 Uiso 1 1 calc R U . . .

loop_
_atom_site_aniso_label
_atom_site_aniso_U_11
_atom_site_aniso_U_22
_atom_site_aniso_U_33
_atom_site_aniso_U_23
_atom_site_aniso_U_13
_atom_site_aniso_U_12
S2 0.0463(4) 0.0445(4) 0.0456(4) -0.0111(3) -0.0041(3) -0.0036(3)
S1 0.0621(5) 0.0412(4) 0.0467(4) -0.0090(3) -0.0004(3) -0.0017(3)
N2 0.0380(10) 0.0473(12) 0.0367(10) -0.0050(9) -0.0024(8) -0.0014(8)
N1 0.0505(12) 0.0478(13) 0.0376(10) 0.0028(9) -0.0004(9) -0.0054(10)
C22 0.0443(13) 0.0419(14) 0.0362(12) -0.0016(10) -0.0028(10) -0.0041(10)
C20 0.0414(13) 0.0401(14) 0.0390(12) 0.0019(10) 0.0005(10) 0.0030(10)
C21 0.0386(12) 0.0387(13) 0.0386(12) -0.0040(10) -0.0016(10) -0.0023(10)
C8 0.0456(13) 0.0432(14) 0.0415(13) 0.0012(11) -0.0039(10) 0.0020(11)
C7 0.0453(13) 0.0392(14) 0.0367(12) -0.0026(10) -0.0013(10) 0.0009(10)
C15 0.0465(13) 0.0432(15) 0.0409(13) -0.0022(11) -0.0010(11) 0.0018(11)
C6 0.0470(14) 0.0379(14) 0.0520(15) 0.0094(11) -0.0050(11) -0.0021(11)
C27 0.0540(15) 0.0457(15) 0.0452(14) -0.0033(12) -0.0004(11) -0.0007(12)
C28 0.0521(15) 0.0523(16) 0.0457(14) -0.0049(12) -0.0118(12) -0.0014(12)
C9 0.0452(14) 0.0473(16) 0.0636(17) 0.0034(12) -0.0041(12) 0.0005(12)
C19 0.0435(14) 0.0521(17) 0.0563(15) 0.0045(13) 0.0050(12) -0.0011(12)
C23 0.0572(16) 0.0528(16) 0.0472(14) 0.0044(12) 0.0063(12) 0.0068(12)
C1 0.0569(15) 0.0351(14) 0.0565(15) 0.0052(12) -0.0113(13) -0.0017(11)
C13 0.0536(16) 0.0480(16) 0.0521(15) 0.0066(12) -0.0011(12) 0.0035(12)
C16 0.0730(18) 0.0579(18) 0.0417(13) -0.0102(12) 0.0068(13) 0.0026(14)
C5 0.0542(16) 0.0648(19) 0.0598(17) 0.0213(14) 0.0010(13) -0.0014(14)
C26 0.0808(19) 0.0436(15) 0.0508(15) 0.0061(13) -0.0027(14) -0.0069(14)
C14 0.0701(18) 0.0622(19) 0.0401(14) 0.0030(13) -0.0053(12) -0.0018(14)
C12 0.0569(17) 0.0616(19) 0.0627(18) 0.0134(14) -0.0007(14) 0.0175(15)
C25 0.083(2) 0.0620(19) 0.0478(15) 0.0046(14) 0.0093(15) -0.0090(16)
C17 0.080(2) 0.068(2) 0.0525(16) -0.0023(15) 0.0248(16) 0.0030(16)
C18 0.0583(17) 0.066(2) 0.0691(19) 0.0053(16) 0.0237(15) 0.0015(15)
C10 0.0444(16) 0.065(2) 0.081(2) 0.0069(16) -0.0062(14) 0.0000(13)
C2 0.0718(19) 0.0486(17) 0.075(2) 0.0099(15) -0.0235(16) -0.0101(14)
C4 0.0508(17) 0.074(2) 0.092(3) 0.041(2) -0.0053(16) -0.0097(15)
C11 0.0445(15) 0.075(2) 0.075(2) 0.0083(16) -0.0083(14) 0.0123(15)
C24 0.0720(19) 0.073(2) 0.0516(16) 0.0020(15) 0.0177(14) 0.0060(16)
C3 0.066(2) 0.062(2) 0.096(3) 0.0297(19) -0.0274(18) -0.0197(16)

loop_
_atom_type_symbol
_atom_type_description
_atom_type_scat_dispersion_real
_atom_type_scat_dispersion_imag
_atom_type_scat_source
C C 0.0033 0.0016 'International Tables Vol C Tables 4.2.6.8 and 6.1.1.4'
H H 0.0000 0.0000 'International Tables Vol C Tables 4.2.6.8 and 6.1.1.4'
N N 0.0061 0.0033 'International Tables Vol C Tables 4.2.6.8 and 6.1.1.4'
S S 0.1246 0.1234 'International Tables Vol C Tables 4.2.6.8 and 6.1.1.4'

loop_
_geom_angle_atom_site_label_1
_geom_angle_atom_site_label_2
_geom_angle_atom_site_label_3
_geom_angle
_geom_angle_site_symmetry_1
_geom_angle_site_symmetry_3
_geom_angle_publ_flag
C15 S2 C21 91.87(10) . . ?
C1 S1 C7 92.12(12) . . ?
C20 N2 C28 120.6(2) . . ?
C20 N2 C21 115.31(18) . . ?
C28 N2 C21 124.06(19) . . ?
C6 N1 C14 120.1(2) . . ?
C6 N1 C7 115.69(19) . . ?
C14 N1 C7 123.4(2) . . ?
C27 C22 C23 117.7(2) . . ?
C27 C22 C21 117.7(2) . . ?
C23 C22 C21 124.6(2) . . ?
N2 C20 C19 126.5(2) . . ?
N2 C20 C15 114.1(2) . . ?
C19 C20 C15 119.3(2) . . ?
N2 C21 C22 109.74(18) . . ?
N2 C21 C7 110.36(19) . . ?
C22 C21 C7 116.43(19) . . ?
N2 C21 S2 102.69(15) . . ?
C22 C21 S2 109.30(16) . . ?
C7 C21 S2 107.39(15) . . ?
C9 C8 C13 118.2(2) . . ?
C9 C8 C7 124.5(2) . . ?
C13 C8 C7 117.3(2) . . ?
N1 C7 C8 110.18(19) . . ?
N1 C7 C21 110.22(19) . . ?
C8 C7 C21 116.31(19) . . ?
N1 C7 S1 103.00(16) . . ?
C8 C7 S1 108.98(16) . . ?
C21 C7 S1 107.26(15) . . ?
C16 C15 C20 121.2(2) . . ?
C16 C15 S2 127.6(2) . . ?
C20 C15 S2 111.19(18) . . ?
C1 C6 N1 114.3(2) . . ?
C1 C6 C5 120.3(3) . . ?
N1 C6 C5 125.4(2) . . ?
C22 C27 C26 120.9(3) . . ?
C8 C9 C10 120.6(3) . . ?
C18 C19 C20 118.5(3) . . ?
C24 C23 C22 120.9(3) . . ?
C2 C1 C6 121.2(3) . . ?
C2 C1 S1 127.1(2) . . ?
C6 C1 S1 111.63(19) . . ?
C12 C13 C8 120.8(3) . . ?
C15 C16 C17 119.1(3) . . ?
C6 C5 C4 118.0(3) . . ?
C25 C26 C27 120.7(3) . . ?
C11 C12 C13 120.3(3) . . ?
C24 C25 C26 118.8(3) . . ?
C18 C17 C16 120.1(3) . . ?
C17 C18 C19 121.7(3) . . ?
C11 C10 C9 120.7(3) . . ?
C1 C2 C3 118.5(3) . . ?
C3 C4 C5 121.1(3) . . ?
C10 C11 C12 119.4(3) . . ?
C25 C24 C23 121.0(3) . . ?
C4 C3 C2 120.8(3) . . ?

loop_
_geom_bond_atom_site_label_1
_geom_bond_atom_site_label_2
_geom_bond_distance
_geom_bond_site_symmetry_2
_geom_bond_publ_flag
S2 C15 1.750(2) . ?
S2 C21 1.873(2) . ?
S1 C1 1.754(3) . ?
S1 C7 1.874(2) . ?
N2 C20 1.380(3) . ?
N2 C28 1.453(3) . ?
N2 C21 1.472(3) . ?
N1 C6 1.387(3) . ?
N1 C14 1.457(3) . ?
N1 C7 1.471(3) . ?
C22 C27 1.383(4) . ?
C22 C23 1.393(3) . ?
C22 C21 1.531(3) . ?
C20 C19 1.392(3) . ?
C20 C15 1.400(3) . ?
C21 C7 1.590(3) . ?
C8 C9 1.387(4) . ?
C8 C13 1.392(4) . ?
C8 C7 1.533(3) . ?
C15 C16 1.376(3) . ?
C6 C1 1.385(4) . ?
C6 C5 1.392(4) . ?
C27 C26 1.390(4) . ?
C9 C10 1.388(4) . ?
C19 C18 1.391(4) . ?
C23 C24 1.381(4) . ?
C1 C2 1.381(4) . ?
C13 C12 1.386(4) . ?
C16 C17 1.387(4) . ?
C5 C4 1.400(4) . ?
C26 C25 1.376(4) . ?
C12 C11 1.378(4) . ?
C25 C24 1.371(4) . ?
C17 C18 1.371(4) . ?
C10 C11 1.372(4) . ?
C2 C3 1.387(4) . ?
C4 C3 1.369(5) . ?
